data_2007001
loop_
_publ_author_name
'Janiak, Christoph'
'Scharmann, Tobias G.'

_publ_section_title
;
 The Racemic <i>C</i>~3~-Symmetrical Propeller Structure of
 Chlorotris(1,3-diphenyl-1,3-propanedionato-<i>O</i>,<i>O</i>')zirconium(IV)
;
_journal_issue 2
_journal_name_full 'Acta Crystallographica Section C'
_journal_page_first 210
_journal_page_last 212
_journal_paper_doi 10.1107/S0108270197014182
_journal_volume 54
_journal_year 1998
_chemical_formula_iupac '[Zr Cl (C15 H11 O2)3]'
_chemical_formula_moiety 'C45 H33 Cl O6 Zr'
_chemical_formula_sum 'C45 H33 Cl O6 Zr'
_chemical_formula_weight 796.43
_chemical_melting_point .28E-279
_chemical_name_systematic
;
Chloro-tris(1,3-diphenyl-1,3-propanedionato)zirconium(IV)
;
_space_group_IT_number 148
_symmetry_cell_setting trigonal
_symmetry_space_group_name_Hall '-R 3'
_symmetry_space_group_name_H-M 'R -3 :H'
_audit_creation_method SHELXL
_cell_angle_alpha 90.00
_cell_angle_beta 90.00
_cell_angle_gamma 120.00
_cell_formula_units_Z 6
_cell_length_a 14.818(2)
_cell_length_b 14.818(2)
_cell_length_c 29.903(6)
_cell_measurement_reflns_used 25
_cell_measurement_temperature 293(2)
_cell_measurement_theta_max 12.5
_cell_measurement_theta_min 10.0
_cell_volume 5686.2(16)
_computing_cell_refinement 'CAD-4 Software'
_computing_data_collection 'CAD-4 Software (Enraf-Nonius, 1989)'
_computing_data_reduction 'SDP-Plus (Frenz, 1988)'
_computing_molecular_graphics 'ORTEP3 for Windows (Farrugia, 1997)'
_computing_structure_refinement 'SHELXL93 (Sheldrick, 1993)'
_computing_structure_solution 'SHELXS86 (Sheldrick, 1990)'
_diffrn_ambient_temperature 293(2)
_diffrn_measurement_device 'Enraf-Nonius CAD-4'
_diffrn_measurement_method \w--2\q
_diffrn_radiation_monochromator graphite
_diffrn_radiation_source 'fine-focus sealed tube'
_diffrn_radiation_type MoK\a
_diffrn_radiation_wavelength 0.71069
_diffrn_reflns_av_R_equivalents 0.023
_diffrn_reflns_av_sigmaI/netI 0.0110
_diffrn_reflns_limit_h_max 15
_diffrn_reflns_limit_h_min 0
_diffrn_reflns_limit_k_max 15
_diffrn_reflns_limit_k_min 0
_diffrn_reflns_limit_l_max 35
_diffrn_reflns_limit_l_min -35
_diffrn_reflns_number 5648
_diffrn_reflns_theta_max 24.88
_diffrn_reflns_theta_min 3.15
_diffrn_standards_decay_% 0
_diffrn_standards_interval_count 200
_diffrn_standards_number 3
_exptl_absorpt_coefficient_mu 0.410
_exptl_absorpt_correction_type none
_exptl_crystal_colour yellow
_exptl_crystal_density_diffrn 1.395
_exptl_crystal_density_method 'not measured'
_exptl_crystal_description rhombus
_exptl_crystal_F_000 2448
_exptl_crystal_size_max 1.00
_exptl_crystal_size_mid 0.50
_exptl_crystal_size_min 0.25
_refine_diff_density_max 0.217
_refine_diff_density_min -0.141
_refine_ls_extinction_method none
_refine_ls_goodness_of_fit_all 1.085
_refine_ls_goodness_of_fit_obs 1.087
_refine_ls_hydrogen_treatment refall
_refine_ls_matrix_type full
_refine_ls_number_parameters 204
_refine_ls_number_reflns 2186
_refine_ls_number_restraints 0
_refine_ls_restrained_S_all 1.085
_refine_ls_restrained_S_obs 1.087
_refine_ls_R_factor_all 0.025
_refine_ls_R_factor_obs .024
_refine_ls_shift/esd_max 0.001
_refine_ls_shift/esd_mean 0.000
_refine_ls_structure_factor_coef Fsqd
_refine_ls_weighting_details 'w = 1/[\s^2^(Fo^2^)+(0.0396P)^2^+3.5609P] where P = (Fo^2^+2Fc^2^)/3'
_refine_ls_weighting_scheme calc
_refine_ls_wR_factor_all 0.066
_refine_ls_wR_factor_obs .065
_reflns_number_observed 2116
_reflns_number_total 2186
_reflns_observed_criterion >2sigma(I)
_cod_data_source_file cf1194.cif
_cod_data_source_block Zr
_cod_depositor_comments
;
The following automatic conversions were performed:

'_refine_ls_weighting_scheme' value 'calc w =
1/[\s^2^(Fo^2^)+(0.0396P)^2^+3.5609P] where P = (Fo^2^+2Fc^2^)/3' was
changed to 'calc'. New tag '_refine_ls_weighting_details' was
created. The value of the new tag was set to 'w =
1/[\s^2^(Fo^2^)+(0.0396P)^2^+3.5609P] where P = (Fo^2^+2Fc^2^)/3'.

Automatic conversion script
Id: cif_fix_values 3143 2015-03-26 13:38:13Z robertas 
;
_cod_original_cell_volume 5686.1(16)
_cod_original_sg_symbol_H-M 'R -3'
_cod_database_code 2007001

loop_
_symmetry_equiv_pos_as_xyz
'x, y, z'
'-y, x-y, z'
'-x+y, -x, z'
'x+2/3, y+1/3, z+1/3'
'-y+2/3, x-y+1/3, z+1/3'
'-x+y+2/3, -x+1/3, z+1/3'
'x+1/3, y+2/3, z+2/3'
'-y+1/3, x-y+2/3, z+2/3'
'-x+y+1/3, -x+2/3, z+2/3'
'-x, -y, -z'
'y, -x+y, -z'
'x-y, x, -z'
'-x+2/3, -y+1/3, -z+1/3'
'y+2/3, -x+y+1/3, -z+1/3'
'x-y+2/3, x+1/3, -z+1/3'
'-x+1/3, -y+2/3, -z+2/3'
'y+1/3, -x+y+2/3, -z+2/3'
'x-y+1/3, x+2/3, -z+2/3'

loop_
_atom_site_aniso_label
_atom_site_aniso_U_11
_atom_site_aniso_U_22
_atom_site_aniso_U_33
_atom_site_aniso_U_12
_atom_site_aniso_U_13
_atom_site_aniso_U_23
Zr .03629(12) .03629(12) .0446(2) .01814(6) .000 .000
Cl .0569(3) .0569(3) .0476(4) .02843(13) .000 .000
O1 .0416(6) .0471(6) .0627(7) .0211(5) -.0023(5) -.0103(5)
O2 .0405(6) .0487(6) .0533(6) .0170(5) .0011(5) .0002(5)
C1 .0551(9) .0461(8) .0559(9) .0293(8) -.0064(7) -.0036(7)
C2 .0582(12) .0794(14) .0861(15) .0280(11) .0062(10) -.0252(12)
C3 .082(2) .119(2) .096(2) .049(2) .0152(15) -.033(2)
C4 .118(2) .092(2) .0732(14) .071(2) -.0071(14) -.0238(13)
C5 .122(2) .0509(11) .0666(13) .0439(13) -.0250(14) -.0143(10)
C6 .0792(13) .0462(10) .0570(11) .0258(9) -.0091(10) -.0002(8)
C7 .0490(9) .0406(8) .0519(9) .0237(7) -.0054(7) .0010(7)
C8 .0428(9) .0557(10) .0543(10) .0146(8) -.0040(7) -.0048(8)
C9 .0411(8) .0484(9) .0514(9) .0196(7) -.0026(7) .0060(7)
C10 .0406(8) .0548(10) .0574(9) .0204(7) -.0005(7) .0048(8)
C11 .0473(10) .0602(11) .0727(12) .0222(9) .0038(9) -.0038(9)
C12 .0602(12) .0739(13) .0807(14) .0344(11) .0152(10) .0001(11)
C13 .0459(10) .0785(14) .092(2) .0275(10) .0158(10) .0086(12)
C14 .0486(12) .091(2) .105(2) .0001(12) .0112(12) -.0159(15)
C15 .0522(11) .086(2) .081(2) .0084(11) .0085(10) -.0183(12)

loop_
_atom_site_label
_atom_site_fract_x
_atom_site_fract_y
_atom_site_fract_z
_atom_site_U_iso_or_equiv
_atom_site_thermal_displace_type
_atom_site_calc_flag
_atom_site_refinement_flags
_atom_site_occupancy
_atom_site_disorder_group
_atom_site_type_symbol
Zr .6667 .3333 .130449(8) .03907(11) Uani d S 1 . Zr
Cl .6667 .3333 .04522(2) .0538(2) Uani d S 1 . Cl
O1 .70624(8) .45448(9) .17870(4) .0509(3) Uani d . 1 . O
O2 .82401(8) .44170(9) .11578(4) .0499(3) Uani d . 1 . O
C1 .78164(13) .57417(13) .23741(6) .0506(4) Uani d . 1 . C
C2 .6933(2) .5212(2) .26307(8) .0774(6) Uani d . 1 . C
C3 .6808(2) .5640(3) .30208(10) .0996(9) Uani d . 1 . C
C4 .7559(2) .6606(2) .31532(9) .0865(7) Uani d . 1 . C
C5 .8428(3) .7148(2) .29028(8) .0795(7) Uani d . 1 . C
C6 .8572(2) .67228(15) .25151(7) .0633(5) Uani d . 1 . C
C7 .79142(13) .52565(12) .19560(5) .0466(4) Uani d . 1 . C
C8 .88774(14) .55795(15) .17618(6) .0554(4) Uani d . 1 . C
C9 .90006(12) .51922(13) .13587(5) .0483(4) Uani d . 1 . C
C10 1.00171(12) .56671(14) .11228(6) .0525(4) Uani d . 1 . C
C11 1.0111(2) .5220(2) .07321(7) .0622(5) Uani d . 1 . C
C12 1.1021(2) .5684(2) .04875(8) .0712(5) Uani d . 1 . C
C13 1.1852(2) .6595(2) .06261(8) .0736(6) Uani d . 1 . C
C14 1.1788(2) .7041(2) .10161(10) .0971(9) Uani d . 1 . C
C15 1.0874(2) .6591(2) .12627(9) .0848(7) Uani d . 1 . C
H2 .641(2) .461(2) .2532(9) .095(8) Uiso d . 1 . H
H3 .623(3) .528(2) .3176(10) .120(11) Uiso d . 1 . H
H4 .746(2) .688(2) .3435(9) .103(8) Uiso d . 1 . H
H5 .889(2) .772(2) .2984(9) .093(8) Uiso d . 1 . H
H6 .9169(17) .7089(17) .2342(7) .071(6) Uiso d . 1 . H
H8 .9438(16) .6100(16) .1910(6) .063(5) Uiso d . 1 . H
H11 .9543(18) .4629(17) .0631(7) .073(6) Uiso d . 1 . H
H12 1.1045(19) .5370(19) .0203(8) .086(7) Uiso d . 1 . H
H13 1.2464(19) .6908(18) .0450(8) .085(7) Uiso d . 1 . H
H14 1.236(3) .771(3) .1114(11) .128(10) Uiso d . 1 . H
H15 1.0855(19) .689(2) .1546(9) .097(8) Uiso d . 1 . H

loop_
_atom_type_symbol
_atom_type_description
_atom_type_scat_dispersion_real
_atom_type_scat_dispersion_imag
_atom_type_scat_source
C C 0.0033 0.0016 'International Tables Vol C Tables 4.2.6.8 and 6.1.1.4'
Zr Zr -2.9673 0.5597 'International Tables Vol C Tables 4.2.6.8 and 6.1.1.4'
H H 0.0000 0.0000 'International Tables Vol C Tables 4.2.6.8 and 6.1.1.4'
O O 0.0106 0.0060 'International Tables Vol C Tables 4.2.6.8 and 6.1.1.4'
Cl Cl 0.1484 0.1585 'International Tables Vol C Tables 4.2.6.8 and 6.1.1.4'

loop_
_geom_angle_atom_site_label_1
_geom_angle_atom_site_label_2
_geom_angle_atom_site_label_3
_geom_angle_site_symmetry_1
_geom_angle_site_symmetry_3
_geom_angle
_geom_angle_publ_flag
O2 Zr O2 3_665 . 115.81(2) ?
O2 Zr O2 3_665 2_655 115.81(2) ?
O2 Zr O2 . 2_655 115.81(2) y
O2 Zr O1 3_665 3_665 76.55(4) ?
O2 Zr O1 . 3_665 77.80(4) ?
O2 Zr O1 2_655 3_665 149.67(5) ?
O2 Zr O1 3_665 2_655 77.80(4) ?
O2 Zr O1 . 2_655 149.67(5) y
O2 Zr O1 2_655 2_655 76.55(4) ?
O1 Zr O1 3_665 2_655 79.66(5) ?
O2 Zr O1 3_665 . 149.67(5) ?
O2 Zr O1 . . 76.55(4) y
O2 Zr O1 2_655 . 77.80(4) y
O1 Zr O1 3_665 . 79.66(5) ?
O1 Zr O1 2_655 . 79.66(5) y
O2 Zr Cl 3_665 . 78.02(3) ?
O2 Zr Cl . . 78.02(3) y
O2 Zr Cl 2_655 . 78.02(3) ?
O1 Zr Cl 3_665 . 132.30(3) ?
O1 Zr Cl 2_655 . 132.30(3) ?
O1 Zr Cl . . 132.30(3) y
C7 O1 Zr . . 134.57(10) y
C9 O2 Zr . . 136.28(10) y
C2 C1 C6 . . 117.9(2) ?
C2 C1 C7 . . 119.3(2) ?
C6 C1 C7 . . 122.8(2) ?
C1 C2 C3 . . 121.0(2) ?
C1 C2 H2 . . 119.3(17) ?
C3 C2 H2 . . 119.4(17) ?
C4 C3 C2 . . 120.1(3) ?
C4 C3 H3 . . 121.(2) ?
C2 C3 H3 . . 119.(2) ?
C5 C4 C3 . . 119.9(2) ?
C5 C4 H4 . . 121.5(16) ?
C3 C4 H4 . . 118.5(16) ?
C4 C5 C6 . . 120.7(2) ?
C4 C5 H5 . . 120.3(19) ?
C6 C5 H5 . . 119.(2) ?
C1 C6 C5 . . 120.3(2) ?
C1 C6 H6 . . 118.4(13) ?
C5 C6 H6 . . 121.2(13) ?
O1 C7 C8 . . 122.8(2) ?
O1 C7 C1 . . 115.96(15) ?
C8 C7 C1 . . 121.23(15) ?
C7 C8 C9 . . 123.2(2) ?
C7 C8 H8 . . 115.7(12) ?
C9 C8 H8 . . 121.1(12) ?
O2 C9 C8 . . 122.54(15) ?
O2 C9 C10 . . 115.44(14) ?
C8 C9 C10 . . 121.99(15) ?
C11 C10 C15 . . 117.8(2) ?
C11 C10 C9 . . 119.7(2) ?
C15 C10 C9 . . 122.4(2) ?
C12 C11 C10 . . 121.1(2) ?
C12 C11 H11 . . 120.5(14) ?
C10 C11 H11 . . 118.3(14) ?
C13 C12 C11 . . 120.5(2) ?
C13 C12 H12 . . 120.5(15) ?
C11 C12 H12 . . 118.9(15) ?
C12 C13 C14 . . 119.5(2) ?
C12 C13 H13 . . 119.1(14) ?
C14 C13 H13 . . 121.4(14) ?
C13 C14 C15 . . 120.6(2) ?
C13 C14 H14 . . 121.(2) ?
C15 C14 H14 . . 118.(2) ?
C14 C15 C10 . . 120.4(2) ?
C14 C15 H15 . . 119.5(15) ?
C10 C15 H15 . . 119.8(15) ?

loop_
_geom_bond_atom_site_label_1
_geom_bond_atom_site_label_2
_geom_bond_site_symmetry_2
_geom_bond_distance
_geom_bond_publ_flag
Zr O2 3_665 2.1126(11) ?
Zr O2 . 2.1126(11) y
Zr O2 2_655 2.1126(11) ?
Zr O1 3_665 2.1436(11) ?
Zr O1 2_655 2.1436(11) ?
Zr O1 . 2.1436(11) y
Zr Cl . 2.5484(9) y
O1 C7 . 1.277(2) y
O2 C9 . 1.287(2) y
C1 C2 . 1.375(3) ?
C1 C6 . 1.385(3) ?
C1 C7 . 1.485(2) y
C2 C3 . 1.384(3) ?
C2 H2 . .88(3) ?
C3 C4 . 1.360(4) ?
C3 H3 . .88(3) ?
C4 C5 . 1.353(4) ?
C4 H4 . .98(3) ?
C5 C6 . 1.386(3) ?
C5 H5 . .81(3) ?
C6 H6 . .93(2) ?
C7 C8 . 1.386(2) y
C8 C9 . 1.386(3) y
C8 H8 . .92(2) ?
C9 C10 . 1.484(2) y
C10 C11 . 1.383(3) ?
C10 C15 . 1.387(3) ?
C11 C12 . 1.379(3) ?
C11 H11 . .91(2) ?
C12 C13 . 1.360(3) ?
C12 H12 . .98(2) ?
C13 C14 . 1.367(4) ?
C13 H13 . .95(2) ?
C14 C15 . 1.385(3) ?
C14 H14 . .97(3) ?
C15 H15 . .96(3) ?
